data_2228795
loop_
_publ_author_name
'\/Lapczuk-Krygier, Agnieszka'
'Ponikiewski, \/Lukasz'
'Pikies, Jerzy'

_publ_section_title
;
 Chlorido(\h^5^-cyclopentadienyl)[(4a,4b,8a,9,9a-\h)-fluorenyl](fluorenyl-\k<i>C</i>^9^)zirconium(IV)
 toluene solvate
;
_journal_coeditor_code KP2294
_journal_issue 1
_journal_name_full 'Acta Crystallographica Section E'
_journal_page_first m54
_journal_paper_doi 10.1107/S1600536810050816
_journal_volume 67
_journal_year 2011
_chemical_formula_iupac '[Zr (C5 H5) (C13 H9)2 Cl], C7 H8'
_chemical_formula_moiety 'C31 H23 Cl Zr, C7 H8'
_chemical_formula_sum 'C38 H31 Cl Zr'
_chemical_formula_weight 614.3
_chemical_name_systematic
;
Chlorido(\h^5^-cyclopentadienyl)[(4a,4b,8a,9,9a-\h)-
fluorenyl](fluorenyl-\k<i>C</i>^9^)zirconium(IV) toluene solvate
;
_space_group_IT_number 2
_symmetry_cell_setting triclinic
_symmetry_space_group_name_Hall '-P 1'
_symmetry_space_group_name_H-M 'P -1'
_atom_sites_solution_hydrogens geom
_atom_sites_solution_primary direct
_atom_sites_solution_secondary difmap
_cell_angle_alpha 77.231(4)
_cell_angle_beta 81.966(4)
_cell_angle_gamma 74.135(4)
_cell_formula_units_Z 2
_cell_length_a 9.3091(4)
_cell_length_b 10.7937(4)
_cell_length_c 15.1219(8)
_cell_measurement_reflns_used 6309
_cell_measurement_temperature 150(2)
_cell_measurement_theta_max 28.6983
_cell_measurement_theta_min 2.5633
_cell_volume 1420.31(12)
_computing_cell_refinement
;
CrysAlis RED (Oxford Diffraction, 2009)
;
_computing_data_collection
;
CrysAlis CCD (Oxford Diffraction, 2009)
;
_computing_data_reduction 'CrysAlis RED (Oxford Diffraction, 2009)'
_computing_molecular_graphics 'ORTEP-3 (Farrugia, 1997)'
_computing_publication_material 'WinGX32 (Farrugia, 1999)'
_computing_structure_refinement 'SHELXL97 (Sheldrick, 2008)'
_computing_structure_solution 'SHELXS97 (Sheldrick, 2008)'
_diffrn_ambient_temperature 150(2)
_diffrn_detector_area_resol_mean 8.1883
_diffrn_measured_fraction_theta_full 0.996
_diffrn_measured_fraction_theta_max 0.996
_diffrn_measurement_device_type 'Oxford Diffraction Xcalibur Sapphire2 large Be window'
_diffrn_measurement_method '\w scans'
_diffrn_radiation_monochromator graphite
_diffrn_radiation_type MoK\a
_diffrn_radiation_wavelength 0.71073
_diffrn_reflns_av_R_equivalents 0.0215
_diffrn_reflns_limit_h_max 11
_diffrn_reflns_limit_h_min -10
_diffrn_reflns_limit_k_max 12
_diffrn_reflns_limit_k_min -13
_diffrn_reflns_limit_l_max 18
_diffrn_reflns_limit_l_min -13
_diffrn_reflns_number 8923
_diffrn_reflns_theta_full 26
_diffrn_reflns_theta_max 26
_diffrn_reflns_theta_min 2.57
_exptl_absorpt_coefficient_mu 0.508
_exptl_absorpt_correction_T_max 0.97
_exptl_absorpt_correction_T_min 0.894
_exptl_absorpt_correction_type analytical
_exptl_absorpt_process_details
;
(CrysAlis PRO; Oxford Diffraction, 2010)
;
_exptl_crystal_colour yellow
_exptl_crystal_density_diffrn 1.436
_exptl_crystal_density_method 'not measured'
_exptl_crystal_description block
_exptl_crystal_F_000 632
_exptl_crystal_size_max 0.3461
_exptl_crystal_size_mid 0.1549
_exptl_crystal_size_min 0.0716
_refine_diff_density_max 0.589
_refine_diff_density_min -0.325
_refine_ls_extinction_method none
_refine_ls_goodness_of_fit_ref 1.047
_refine_ls_hydrogen_treatment constr
_refine_ls_matrix_type full
_refine_ls_number_parameters 362
_refine_ls_number_reflns 5572
_refine_ls_number_restraints 0
_refine_ls_restrained_S_all 1.047
_refine_ls_R_factor_all 0.0394
_refine_ls_R_factor_gt 0.0309
_refine_ls_shift/su_max 0.001
_refine_ls_shift/su_mean 0
_refine_ls_structure_factor_coef Fsqd
_refine_ls_weighting_details 'calc w=1/[\s^2^(Fo^2^)+(0.0473P)^2^+0.0000P] where P=(Fo^2^+2Fc^2^)/3'
_refine_ls_weighting_scheme calc
_refine_ls_wR_factor_ref 0.0757
_reflns_number_gt 4680
_reflns_number_total 5572
_reflns_threshold_expression >2\s(I)
_cod_data_source_file kp2294.cif
_cod_data_source_block I
_cod_original_cell_volume 1420.31(11)
_cod_database_code 2228795
_cod_database_fobs_code 2228795

loop_
_symmetry_equiv_pos_as_xyz
'x, y, z'
'-x, -y, -z'

loop_
_atom_site_type_symbol
_atom_site_label
_atom_site_fract_x
_atom_site_fract_y
_atom_site_fract_z
_atom_site_U_iso_or_equiv
_atom_site_adp_type
_atom_site_calc_flag
_atom_site_refinement_flags
_atom_site_occupancy
_atom_site_disorder_assembly
_atom_site_disorder_group
Cl Cl1 0.63228(6) 0.47339(5) 0.60738(4) 0.02355(13) Uani d . 1 . .
Zr Zr1 0.60062(2) 0.637778(18) 0.702371(14) 0.01694(7) Uani d . 1 . .
C C1 0.6240(3) 0.6138(3) 0.86975(16) 0.0380(6) Uani d . 1 . .
H H1A 0.5588 0.6722 0.9104 0.046 Uiso calc R 1 . .
C C2 0.6023(3) 0.4959(3) 0.85859(17) 0.0372(7) Uani d . 1 . .
H H2A 0.5201 0.4548 0.8903 0.045 Uiso calc R 1 . .
C C3 0.7277(3) 0.4361(2) 0.80616(17) 0.0325(6) Uani d . 1 . .
H H3A 0.7511 0.3445 0.795 0.039 Uiso calc R 1 . .
C C4 0.8250(3) 0.5197(2) 0.78403(16) 0.0301(5) Uani d . 1 . .
H H4A 0.9301 0.4969 0.7556 0.036 Uiso calc R 1 . .
C C5 0.7600(3) 0.6282(2) 0.82490(16) 0.0328(6) Uani d . 1 . .
H H5A 0.81 0.6977 0.8287 0.039 Uiso calc R 1 . .
C C6 0.3404(2) 0.6697(2) 0.73870(14) 0.0191(4) Uani d . 1 . .
H H6A 0.2874 0.7264 0.6852 0.023 Uiso calc R 1 . .
C C7 0.2992(2) 0.8535(2) 0.83522(16) 0.0245(5) Uani d . 1 . .
H H7A 0.3413 0.9115 0.7887 0.029 Uiso calc R 1 . .
C C8 0.2488(3) 0.8869(2) 0.91958(16) 0.0280(5) Uani d . 1 . .
H H8A 0.2561 0.9685 0.93 0.034 Uiso calc R 1 . .
C C9 0.1876(3) 0.8034(2) 0.98953(16) 0.0302(5) Uani d . 1 . .
H H9A 0.1543 0.8281 1.0469 0.036 Uiso calc R 1 . .
C C10 0.1755(2) 0.6844(2) 0.97514(15) 0.0273(5) Uani d . 1 . .
H H10A 0.1344 0.6268 1.0225 0.033 Uiso calc R 1 . .
C C11 0.1724(2) 0.4232(2) 0.89921(16) 0.0259(5) Uani d . 1 . .
H H11A 0.1333 0.4136 0.9611 0.031 Uiso calc R 1 . .
C C12 0.1788(2) 0.3280(2) 0.84944(17) 0.0286(5) Uani d . 1 . .
H H12A 0.1444 0.2523 0.8775 0.034 Uiso calc R 1 . .
C C13 0.2356(2) 0.3428(2) 0.75838(17) 0.0273(5) Uani d . 1 . .
H H13A 0.2368 0.2779 0.7247 0.033 Uiso calc R 1 . .
C C14 0.2905(2) 0.4511(2) 0.71600(16) 0.0239(5) Uani d . 1 . .
H H14A 0.3297 0.4598 0.6541 0.029 Uiso calc R 1 . .
C C15 0.2880(2) 0.7342(2) 0.81871(15) 0.0203(4) Uani d . 1 . .
C C16 0.2244(2) 0.6503(2) 0.89033(15) 0.0220(5) Uani d . 1 . .
C C17 0.2242(2) 0.5333(2) 0.85688(15) 0.0222(5) Uani d . 1 . .
C C18 0.2872(2) 0.5465(2) 0.76560(15) 0.0210(5) Uani d . 1 . .
C C19 0.6192(2) 0.86760(19) 0.66605(15) 0.0224(5) Uani d . 1 . .
H H19A 0.6112 0.9236 0.712 0.027 Uiso calc R 1 . .
C C20 0.3519(2) 0.9527(2) 0.60587(16) 0.0248(5) Uani d . 1 . .
H H20A 0.3105 1.0121 0.6461 0.03 Uiso calc R 1 . .
C C21 0.2667(3) 0.9381(2) 0.54421(17) 0.0298(5) Uani d . 1 . .
H H21A 0.1659 0.9889 0.5416 0.036 Uiso calc R 1 . .
C C22 0.3247(3) 0.8497(2) 0.48431(16) 0.0287(5) Uani d . 1 . .
H H22A 0.2611 0.839 0.4441 0.034 Uiso calc R 1 . .
C C23 0.4706(2) 0.7793(2) 0.48319(15) 0.0235(5) Uani d . 1 . .
H H23A 0.5094 0.7205 0.4422 0.028 Uiso calc R 1 . .
C C24 0.8395(2) 0.6781(2) 0.49803(15) 0.0241(5) Uani d . 1 . .
H H24A 0.8172 0.6418 0.4513 0.029 Uiso calc R 1 . .
C C25 0.9851(3) 0.6621(2) 0.51474(18) 0.0312(6) Uani d . 1 . .
H H25A 1.0645 0.6159 0.4784 0.037 Uiso calc R 1 . .
C C26 1.0185(3) 0.7137(2) 0.58524(18) 0.0326(6) Uani d . 1 . .
H H26A 1.1204 0.7021 0.5949 0.039 Uiso calc R 1 . .
C C27 0.9089(3) 0.7794(2) 0.63988(17) 0.0282(5) Uani d . 1 . .
H H27A 0.9339 0.811 0.6881 0.034 Uiso calc R 1 . .
C C28 0.5030(2) 0.87790(19) 0.60909(15) 0.0200(4) Uani d . 1 . .
C C29 0.5631(2) 0.79551(19) 0.54418(14) 0.0185(4) Uani d . 1 . .
C C30 0.7233(2) 0.74927(19) 0.55153(14) 0.0190(4) Uani d . 1 . .
C C31 0.7566(2) 0.80007(19) 0.62379(14) 0.0203(4) Uani d . 1 . .
C C32 0.8254(3) 1.0698(2) 0.77764(16) 0.0279(5) Uani d . 1 . .
C C33 0.6720(3) 1.1262(2) 0.77990(17) 0.0301(5) Uani d . 1 . .
H H33A 0.6339 1.2032 0.737 0.036 Uiso calc R 1 . .
C C34 0.5739(3) 1.0711(2) 0.84437(19) 0.0356(6) Uani d . 1 . .
H H34A 0.4694 1.1113 0.8459 0.043 Uiso calc R 1 . .
C C35 0.6277(3) 0.9582(2) 0.90619(18) 0.0363(6) Uani d . 1 . .
H H35A 0.5604 0.9194 0.9495 0.044 Uiso calc R 1 . .
C C36 0.7790(3) 0.9024(2) 0.90458(17) 0.0352(6) Uani d . 1 . .
H H36A 0.8165 0.8254 0.9476 0.042 Uiso calc R 1 . .
C C37 0.8768(3) 0.9567(2) 0.84148(17) 0.0318(6) Uani d . 1 . .
H H37A 0.9812 0.9164 0.8413 0.038 Uiso calc R 1 . .
C C38 0.9341(3) 1.1292(3) 0.7093(2) 0.0481(7) Uani d . 1 . .
H H38A 1.0108 1.144 0.7412 0.072 Uiso calc R 1 . .
H H38B 0.8802 1.213 0.6747 0.072 Uiso calc R 1 . .
H H38C 0.9821 1.0691 0.6676 0.072 Uiso calc R 1 . .

loop_
_atom_site_aniso_label
_atom_site_aniso_U_11
_atom_site_aniso_U_22
_atom_site_aniso_U_33
_atom_site_aniso_U_12
_atom_site_aniso_U_13
_atom_site_aniso_U_23
Cl1 0.0294(3) 0.0187(3) 0.0243(3) -0.0091(2) 0.0016(2) -0.0063(2)
Zr1 0.01916(11) 0.01453(11) 0.01689(12) -0.00478(8) -0.00162(8) -0.00174(8)
C1 0.0457(15) 0.0388(14) 0.0186(12) 0.0117(13) -0.0128(11) -0.0042(11)
C2 0.0289(13) 0.0523(16) 0.0242(13) -0.0176(12) -0.0132(11) 0.0214(12)
C3 0.0466(15) 0.0167(11) 0.0339(14) -0.0034(11) -0.0220(12) 0.0015(10)
C4 0.0216(11) 0.0386(13) 0.0254(13) -0.0013(10) -0.0077(10) -0.0007(10)
C5 0.0491(15) 0.0287(12) 0.0262(13) -0.0144(12) -0.0207(12) -0.0002(10)
C6 0.0175(10) 0.0193(10) 0.0193(11) -0.0051(9) -0.0007(8) -0.0012(8)
C7 0.0220(11) 0.0239(11) 0.0265(12) -0.0056(9) -0.0016(9) -0.0036(9)
C8 0.0292(12) 0.0284(12) 0.0280(13) -0.0052(10) -0.0063(10) -0.0085(10)
C9 0.0310(13) 0.0362(13) 0.0225(12) -0.0028(11) -0.0046(10) -0.0092(10)
C10 0.0234(11) 0.0345(13) 0.0218(12) -0.0067(10) -0.0022(9) -0.0014(10)
C11 0.0215(11) 0.0263(12) 0.0258(12) -0.0062(9) -0.0028(9) 0.0042(10)
C12 0.0249(11) 0.0232(11) 0.0362(14) -0.0096(10) -0.0053(10) 0.0034(10)
C13 0.0247(11) 0.0213(11) 0.0368(14) -0.0060(10) -0.0050(10) -0.0060(10)
C14 0.0219(11) 0.0243(11) 0.0250(12) -0.0059(9) -0.0022(9) -0.0032(9)
C15 0.0152(10) 0.0212(10) 0.0226(11) -0.0020(9) -0.0059(9) -0.0010(9)
C16 0.0178(10) 0.0256(11) 0.0211(11) -0.0038(9) -0.0043(9) -0.0013(9)
C17 0.0174(10) 0.0232(11) 0.0239(12) -0.0037(9) -0.0039(9) -0.0004(9)
C18 0.0171(10) 0.0206(10) 0.0239(12) -0.0042(9) -0.0052(9) -0.0002(9)
C19 0.0312(12) 0.0148(10) 0.0226(12) -0.0083(9) -0.0019(9) -0.0034(9)
C20 0.0271(11) 0.0163(10) 0.0244(12) -0.0031(9) 0.0050(9) 0.0022(9)
C21 0.0212(11) 0.0235(11) 0.0355(14) -0.0036(10) -0.0020(10) 0.0103(10)
C22 0.0260(12) 0.0322(13) 0.0279(13) -0.0142(10) -0.0083(10) 0.0062(10)
C23 0.0292(12) 0.0224(11) 0.0201(11) -0.0112(10) -0.0038(9) 0.0004(9)
C24 0.0281(11) 0.0201(11) 0.0222(12) -0.0071(9) 0.0029(9) -0.0022(9)
C25 0.0239(12) 0.0235(12) 0.0387(14) -0.0042(10) 0.0068(10) 0.0018(10)
C26 0.0204(11) 0.0300(12) 0.0439(15) -0.0125(10) -0.0059(11) 0.0101(11)
C27 0.0280(12) 0.0269(12) 0.0320(13) -0.0145(10) -0.0106(10) 0.0038(10)
C28 0.0238(11) 0.0130(9) 0.0217(11) -0.0068(9) 0.0001(9) 0.0012(8)
C29 0.0209(10) 0.0160(10) 0.0173(11) -0.0073(8) -0.0005(8) 0.0024(8)
C30 0.0214(10) 0.0147(10) 0.0204(11) -0.0079(8) -0.0006(8) 0.0015(8)
C31 0.0253(11) 0.0168(10) 0.0207(11) -0.0111(9) -0.0031(9) 0.0007(8)
C32 0.0325(12) 0.0286(12) 0.0262(13) -0.0101(10) -0.0011(10) -0.0103(10)
C33 0.0387(14) 0.0213(11) 0.0325(14) -0.0042(10) -0.0100(11) -0.0093(10)
C34 0.0261(12) 0.0378(14) 0.0484(17) -0.0069(11) -0.0005(11) -0.0232(12)
C35 0.0465(15) 0.0375(14) 0.0322(14) -0.0217(12) 0.0089(12) -0.0155(11)
C36 0.0528(16) 0.0246(12) 0.0286(14) -0.0077(12) -0.0066(12) -0.0066(10)
C37 0.0304(12) 0.0284(12) 0.0355(14) -0.0001(11) -0.0058(11) -0.0114(11)
C38 0.0502(17) 0.0554(17) 0.0418(17) -0.0236(15) 0.0075(14) -0.0098(14)

loop_
_atom_type_symbol
_atom_type_description
_atom_type_scat_dispersion_real
_atom_type_scat_dispersion_imag
_atom_type_scat_source
C C 0.0033 0.0016 'International Tables Vol C Tables 4.2.6.8 and 6.1.1.4'
H H 0 0 'International Tables Vol C Tables 4.2.6.8 and 6.1.1.4'
Cl Cl 0.1484 0.1585 'International Tables Vol C Tables 4.2.6.8 and 6.1.1.4'
Zr Zr -2.9673 0.5597 'International Tables Vol C Tables 4.2.6.8 and 6.1.1.4'

loop_
_geom_angle_atom_site_label_1
_geom_angle_atom_site_label_2
_geom_angle_atom_site_label_3
_geom_angle_site_symmetry_1
_geom_angle_site_symmetry_3
_geom_angle
_geom_angle_publ_flag
C6 Zr1 Cl1 . . 97.23(5) ?
C6 Zr1 C4 . . 134.90(8) ?
Cl1 Zr1 C4 . . 94.36(6) ?
C6 Zr1 C19 . . 100.25(7) ?
Cl1 Zr1 C19 . . 132.29(5) ?
C4 Zr1 C19 . . 103.51(8) ?
C6 Zr1 C3 . . 107.72(8) ?
Cl1 Zr1 C3 . . 79.54(6) ?
C4 Zr1 C3 . . 32.94(8) ?
C19 Zr1 C3 . . 134.22(7) ?
C6 Zr1 C5 . . 118.29(8) ?
Cl1 Zr1 C5 . . 126.93(6) ?
C4 Zr1 C5 . . 32.65(8) ?
C19 Zr1 C5 . . 81.20(7) ?
C3 Zr1 C5 . . 53.79(8) ?
C6 Zr1 C2 . . 80.83(8) ?
Cl1 Zr1 C2 . . 100.73(7) ?
C4 Zr1 C2 . . 54.18(8) ?
C19 Zr1 C2 . . 125.66(9) ?
C3 Zr1 C2 . . 32.51(9) ?
C5 Zr1 C2 . . 53.37(8) ?
C6 Zr1 C1 . . 87.22(8) ?
Cl1 Zr1 C1 . . 131.38(6) ?
C4 Zr1 C1 . . 53.73(8) ?
C19 Zr1 C1 . . 93.64(8) ?
C3 Zr1 C1 . . 53.45(8) ?
C5 Zr1 C1 . . 31.95(9) ?
C2 Zr1 C1 . . 32.06(9) ?
C6 Zr1 C31 . . 130.91(7) ?
Cl1 Zr1 C31 . . 108.22(5) ?
C4 Zr1 C31 . . 85.07(7) ?
C19 Zr1 C31 . . 32.94(7) ?
C3 Zr1 C31 . . 117.58(8) ?
C5 Zr1 C31 . . 78.16(8) ?
C2 Zr1 C31 . . 131.50(7) ?
C1 Zr1 C31 . . 104.49(8) ?
C6 Zr1 C30 . . 124.42(7) ?
Cl1 Zr1 C30 . . 79.07(5) ?
C4 Zr1 C30 . . 100.54(7) ?
C19 Zr1 C30 . . 54.50(7) ?
C3 Zr1 C30 . . 125.39(8) ?
C5 Zr1 C30 . . 106.38(8) ?
C2 Zr1 C30 . . 154.72(7) ?
C1 Zr1 C30 . . 135.89(8) ?
C31 Zr1 C30 . . 32.12(7) ?
C6 Zr1 C29 . . 92.19(7) ?
Cl1 Zr1 C29 . . 81.15(5) ?
C4 Zr1 C29 . . 132.72(7) ?
C19 Zr1 C29 . . 54.28(7) ?
C3 Zr1 C29 . . 153.75(8) ?
C5 Zr1 C29 . . 130.64(7) ?
C2 Zr1 C29 . . 172.92(7) ?
C1 Zr1 C29 . . 147.29(8) ?
C31 Zr1 C29 . . 53.15(6) ?
C30 Zr1 C29 . . 32.23(6) ?
C6 Zr1 C28 . . 79.51(7) ?
Cl1 Zr1 C28 . . 111.11(5) ?
C4 Zr1 C28 . . 135.02(7) ?
C19 Zr1 C28 . . 32.52(7) ?
C3 Zr1 C28 . . 166.71(7) ?
C5 Zr1 C28 . . 113.06(7) ?
C2 Zr1 C28 . . 144.26(8) ?
C1 Zr1 C28 . . 117.27(8) ?
C31 Zr1 C28 . . 52.49(6) ?
C30 Zr1 C28 . . 52.44(6) ?
C29 Zr1 C28 . . 31.41(7) ?
C5 C1 C2 . . 108.6(2) ?
C5 C1 Zr1 . . 73.16(14) ?
C2 C1 Zr1 . . 73.72(14) ?
C5 C1 H1A . . 125.4 ?
C2 C1 H1A . . 125.4 ?
Zr1 C1 H1A . . 125.4 ?
C1 C2 C3 . . 107.7(2) ?
C1 C2 Zr1 . . 74.21(13) ?
C3 C2 Zr1 . . 72.78(13) ?
C1 C2 H2A . . 125.9 ?
C3 C2 H2A . . 125.9 ?
Zr1 C2 H2A . . 125.9 ?
C2 C3 C4 . . 107.9(2) ?
C2 C3 Zr1 . . 74.71(12) ?
C4 C3 Zr1 . . 72.61(12) ?
C2 C3 H3A . . 125.7 ?
C4 C3 H3A . . 125.7 ?
Zr1 C3 H3A . . 125.7 ?
C5 C4 C3 . . 107.3(2) ?
C5 C4 Zr1 . . 74.96(13) ?
C3 C4 Zr1 . . 74.45(12) ?
C5 C4 H4A . . 125.8 ?
C3 C4 H4A . . 125.8 ?
Zr1 C4 H4A . . 125.8 ?
C1 C5 C4 . . 108.5(2) ?
C1 C5 Zr1 . . 74.89(14) ?
C4 C5 Zr1 . . 72.39(13) ?
C1 C5 H5A . . 125.5 ?
C4 C5 H5A . . 125.5 ?
Zr1 C5 H5A . . 125.5 ?
C15 C6 C18 . . 103.35(17) ?
C15 C6 Zr1 . . 111.95(13) ?
C18 C6 Zr1 . . 115.03(13) ?
C15 C6 H6A . . 108.8 ?
C18 C6 H6A . . 108.8 ?
Zr1 C6 H6A . . 108.8 ?
C8 C7 C15 . . 119.8(2) ?
C8 C7 H7A . . 120.1 ?
C15 C7 H7A . . 120.1 ?
C7 C8 C9 . . 121.5(2) ?
C7 C8 H8A . . 119.2 ?
C9 C8 H8A . . 119.2 ?
C10 C9 C8 . . 119.9(2) ?
C10 C9 H9A . . 120.1 ?
C8 C9 H9A . . 120.1 ?
C9 C10 C16 . . 119.1(2) ?
C9 C10 H10A . . 120.4 ?
C16 C10 H10A . . 120.4 ?
C12 C11 C17 . . 118.9(2) ?
C12 C11 H11A . . 120.6 ?
C17 C11 H11A . . 120.6 ?
C11 C12 C13 . . 120.4(2) ?
C11 C12 H12A . . 119.8 ?
C13 C12 H12A . . 119.8 ?
C14 C13 C12 . . 121.2(2) ?
C14 C13 H13A . . 119.4 ?
C12 C13 H13A . . 119.4 ?
C18 C14 C13 . . 119.2(2) ?
C18 C14 H14A . . 120.4 ?
C13 C14 H14A . . 120.4 ?
C7 C15 C16 . . 118.1(2) ?
C7 C15 C6 . . 131.6(2) ?
C16 C15 C6 . . 110.13(18) ?
C10 C16 C15 . . 121.5(2) ?
C10 C16 C17 . . 130.5(2) ?
C15 C16 C17 . . 107.99(19) ?
C11 C17 C18 . . 121.1(2) ?
C11 C17 C16 . . 130.9(2) ?
C18 C17 C16 . . 108.07(18) ?
C14 C18 C17 . . 119.29(19) ?
C14 C18 C6 . . 130.6(2) ?
C17 C18 C6 . . 110.08(19) ?
C31 C19 C28 . . 106.77(19) ?
C31 C19 Zr1 . . 77.25(11) ?
C28 C19 Zr1 . . 80.45(12) ?
C31 C19 H19A . . 125 ?
C28 C19 H19A . . 125 ?
Zr1 C19 H19A . . 125 ?
C21 C20 C28 . . 119.2(2) ?
C21 C20 H20A . . 120.4 ?
C28 C20 H20A . . 120.4 ?
C20 C21 C22 . . 121.6(2) ?
C20 C21 H21A . . 119.2 ?
C22 C21 H21A . . 119.2 ?
C23 C22 C21 . . 121.0(2) ?
C23 C22 H22A . . 119.5 ?
C21 C22 H22A . . 119.5 ?
C22 C23 C29 . . 118.7(2) ?
C22 C23 H23A . . 120.7 ?
C29 C23 H23A . . 120.7 ?
C25 C24 C30 . . 118.8(2) ?
C25 C24 H24A . . 120.6 ?
C30 C24 H24A . . 120.6 ?
C24 C25 C26 . . 120.8(2) ?
C24 C25 H25A . . 119.6 ?
C26 C25 H25A . . 119.6 ?
C27 C26 C25 . . 121.9(2) ?
C27 C26 H26A . . 119 ?
C25 C26 H26A . . 119 ?
C26 C27 C31 . . 119.1(2) ?
C26 C27 H27A . . 120.5 ?
C31 C27 H27A . . 120.5 ?
C20 C28 C29 . . 118.6(2) ?
C20 C28 C19 . . 133.0(2) ?
C29 C28 C19 . . 108.38(18) ?
C20 C28 Zr1 . . 126.77(14) ?
C29 C28 Zr1 . . 73.29(11) ?
C19 C28 Zr1 . . 67.03(11) ?
C23 C29 C28 . . 120.66(19) ?
C23 C29 C30 . . 131.6(2) ?
C28 C29 C30 . . 107.53(18) ?
C23 C29 Zr1 . . 120.95(14) ?
C28 C29 Zr1 . . 75.30(11) ?
C30 C29 Zr1 . . 73.25(11) ?
C24 C30 C31 . . 120.6(2) ?
C24 C30 C29 . . 131.9(2) ?
C31 C30 C29 . . 107.33(19) ?
C24 C30 Zr1 . . 122.46(13) ?
C31 C30 Zr1 . . 72.55(12) ?
C29 C30 Zr1 . . 74.51(11) ?
C27 C31 C30 . . 118.9(2) ?
C27 C31 C19 . . 132.4(2) ?
C30 C31 C19 . . 108.75(18) ?
C27 C31 Zr1 . . 122.10(14) ?
C30 C31 Zr1 . . 75.33(12) ?
C19 C31 Zr1 . . 69.81(11) ?
C33 C32 C37 . . 117.9(2) ?
C33 C32 C38 . . 121.5(2) ?
C37 C32 C38 . . 120.5(2) ?
C32 C33 C34 . . 120.6(2) ?
C32 C33 H33A . . 119.7 ?
C34 C33 H33A . . 119.7 ?
C35 C34 C33 . . 120.3(2) ?
C35 C34 H34A . . 119.9 ?
C33 C34 H34A . . 119.9 ?
C36 C35 C34 . . 119.4(2) ?
C36 C35 H35A . . 120.3 ?
C34 C35 H35A . . 120.3 ?
C35 C36 C37 . . 120.7(2) ?
C35 C36 H36A . . 119.6 ?
C37 C36 H36A . . 119.6 ?
C36 C37 C32 . . 121.1(2) ?
C36 C37 H37A . . 119.5 ?
C32 C37 H37A . . 119.5 ?
C32 C38 H38A . . 109.5 ?
C32 C38 H38B . . 109.5 ?
H38A C38 H38B . . 109.5 ?
C32 C38 H38C . . 109.5 ?
H38A C38 H38C . . 109.5 ?
H38B C38 H38C . . 109.5 ?

loop_
_geom_bond_atom_site_label_1
_geom_bond_atom_site_label_2
_geom_bond_site_symmetry_2
_geom_bond_distance
_geom_bond_publ_flag
Cl1 Zr1 . 2.4537(5) y
Zr1 C1 . 2.521(2) y
Zr1 C2 . 2.515(2) y
Zr1 C3 . 2.490(2) y
Zr1 C4 . 2.467(2) y
Zr1 C5 . 2.499(2) y
Zr1 C6 . 2.355(2) y
Zr1 C19 . 2.468(2) y
Zr1 C28 . 2.6434(19) y
Zr1 C29 . 2.617(2) y
Zr1 C30 . 2.601(2) y
Zr1 C31 . 2.565(2) y
C1 C5 . 1.382(4) ?
C1 C2 . 1.391(4) ?
C1 H1A . 1 ?
C2 C3 . 1.401(4) ?
C2 H2A . 1 ?
C3 C4 . 1.405(3) ?
C3 H3A . 1 ?
C4 C5 . 1.396(3) ?
C4 H4A . 1 ?
C5 H5A . 1 ?
C6 C15 . 1.486(3) ?
C6 C18 . 1.497(3) ?
C6 H6A . 1 ?
C7 C8 . 1.386(3) ?
C7 C15 . 1.398(3) ?
C7 H7A . 0.95 ?
C8 C9 . 1.395(3) ?
C8 H8A . 0.95 ?
C9 C10 . 1.386(3) ?
C9 H9A . 0.95 ?
C10 C16 . 1.393(3) ?
C10 H10A . 0.95 ?
C11 C12 . 1.386(3) ?
C11 C17 . 1.395(3) ?
C11 H11A . 0.95 ?
C12 C13 . 1.395(3) ?
C12 H12A . 0.95 ?
C13 C14 . 1.394(3) ?
C13 H13A . 0.95 ?
C14 C18 . 1.394(3) ?
C14 H14A . 0.95 ?
C15 C16 . 1.422(3) ?
C16 C17 . 1.462(3) ?
C17 C18 . 1.415(3) ?
C19 C31 . 1.430(3) ?
C19 C28 . 1.441(3) ?
C19 H19A . 1 ?
C20 C21 . 1.364(3) ?
C20 C28 . 1.419(3) ?
C20 H20A . 0.95 ?
C21 C22 . 1.409(4) ?
C21 H21A . 0.95 ?
C22 C23 . 1.363(3) ?
C22 H22A . 0.95 ?
C23 C29 . 1.413(3) ?
C23 H23A . 0.95 ?
C24 C25 . 1.372(3) ?
C24 C30 . 1.411(3) ?
C24 H24A . 0.95 ?
C25 C26 . 1.411(4) ?
C25 H25A . 0.95 ?
C26 C27 . 1.362(4) ?
C26 H26A . 0.95 ?
C27 C31 . 1.421(3) ?
C27 H27A . 0.95 ?
C28 C29 . 1.424(3) ?
C29 C30 . 1.449(3) ?
C30 C31 . 1.430(3) ?
C32 C33 . 1.389(3) ?
C32 C37 . 1.393(3) ?
C32 C38 . 1.507(4) ?
C33 C34 . 1.390(4) ?
C33 H33A . 0.95 ?
C34 C35 . 1.379(4) ?
C34 H34A . 0.95 ?
C35 C36 . 1.371(4) ?
C35 H35A . 0.95 ?
C36 C37 . 1.372(4) ?
C36 H36A . 0.95 ?
C37 H37A . 0.95 ?
C38 H38A . 0.98 ?
C38 H38B . 0.98 ?
C38 H38C . 0.98 ?

loop_
_geom_torsion_atom_site_label_1
_geom_torsion_atom_site_label_2
_geom_torsion_atom_site_label_3
_geom_torsion_atom_site_label_4
_geom_torsion_site_symmetry_1
_geom_torsion_site_symmetry_2
_geom_torsion_site_symmetry_3
_geom_torsion_site_symmetry_4
_geom_torsion
_geom_torsion_publ_flag
C6 Zr1 C1 C5 . . . . -167.02(15) ?
Cl1 Zr1 C1 C5 . . . . 95.79(15) ?
C4 Zr1 C1 C5 . . . . 37.18(14) ?
C19 Zr1 C1 C5 . . . . -66.94(15) ?
C3 Zr1 C1 C5 . . . . 78.42(16) ?
C2 Zr1 C1 C5 . . . . 115.8(2) ?
C31 Zr1 C1 C5 . . . . -35.38(16) ?
C30 Zr1 C1 C5 . . . . -27.30(19) ?
C29 Zr1 C1 C5 . . . . -77.34(19) ?
C28 Zr1 C1 C5 . . . . -90.34(15) ?
C6 Zr1 C1 C2 . . . . 77.13(15) ?
Cl1 Zr1 C1 C2 . . . . -20.06(19) ?
C4 Zr1 C1 C2 . . . . -78.67(16) ?
C19 Zr1 C1 C2 . . . . 177.22(15) ?
C3 Zr1 C1 C2 . . . . -37.42(14) ?
C5 Zr1 C1 C2 . . . . -115.8(2) ?
C31 Zr1 C1 C2 . . . . -151.22(14) ?
C30 Zr1 C1 C2 . . . . -143.15(14) ?
C29 Zr1 C1 C2 . . . . 166.81(14) ?
C28 Zr1 C1 C2 . . . . 153.82(14) ?
C5 C1 C2 C3 . . . . 0.3(3) ?
Zr1 C1 C2 C3 . . . . 65.63(15) ?
C5 C1 C2 Zr1 . . . . -65.38(16) ?
C6 Zr1 C2 C1 . . . . -99.48(16) ?
Cl1 Zr1 C2 C1 . . . . 164.82(14) ?
C4 Zr1 C2 C1 . . . . 77.19(16) ?
C19 Zr1 C2 C1 . . . . -3.41(19) ?
C3 Zr1 C2 C1 . . . . 114.7(2) ?
C5 Zr1 C2 C1 . . . . 36.41(14) ?
C31 Zr1 C2 C1 . . . . 38.50(19) ?
C30 Zr1 C2 C1 . . . . 77.7(3) ?
C28 Zr1 C2 C1 . . . . -42.2(2) ?
C6 Zr1 C2 C3 . . . . 145.82(15) ?
Cl1 Zr1 C2 C3 . . . . 50.11(14) ?
C4 Zr1 C2 C3 . . . . -37.51(14) ?
C19 Zr1 C2 C3 . . . . -118.12(15) ?
C5 Zr1 C2 C3 . . . . -78.29(15) ?
C1 Zr1 C2 C3 . . . . -114.7(2) ?
C31 Zr1 C2 C3 . . . . -76.21(18) ?
C30 Zr1 C2 C3 . . . . -37.0(3) ?
C28 Zr1 C2 C3 . . . . -156.90(13) ?
C1 C2 C3 C4 . . . . -1.0(2) ?
Zr1 C2 C3 C4 . . . . 65.55(15) ?
C1 C2 C3 Zr1 . . . . -66.56(15) ?
C6 Zr1 C3 C2 . . . . -35.61(16) ?
Cl1 Zr1 C3 C2 . . . . -129.94(15) ?
C4 Zr1 C3 C2 . . . . 114.8(2) ?
C19 Zr1 C3 C2 . . . . 89.24(17) ?
C5 Zr1 C3 C2 . . . . 76.88(16) ?
C1 Zr1 C3 C2 . . . . 36.89(14) ?
C31 Zr1 C3 C2 . . . . 124.87(15) ?
C30 Zr1 C3 C2 . . . . 161.63(14) ?
C29 Zr1 C3 C2 . . . . -173.21(15) ?
C28 Zr1 C3 C2 . . . . 85.8(4) ?
C6 Zr1 C3 C4 . . . . -150.38(14) ?
Cl1 Zr1 C3 C4 . . . . 115.29(15) ?
C19 Zr1 C3 C4 . . . . -25.5(2) ?
C5 Zr1 C3 C4 . . . . -37.89(14) ?
C2 Zr1 C3 C4 . . . . -114.8(2) ?
C1 Zr1 C3 C4 . . . . -77.87(16) ?
C31 Zr1 C3 C4 . . . . 10.10(17) ?
C30 Zr1 C3 C4 . . . . 46.87(17) ?
C29 Zr1 C3 C4 . . . . 72.0(2) ?
C28 Zr1 C3 C4 . . . . -28.9(4) ?
C2 C3 C4 C5 . . . . 1.4(2) ?
Zr1 C3 C4 C5 . . . . 68.33(15) ?
C2 C3 C4 Zr1 . . . . -66.94(15) ?
C6 Zr1 C4 C5 . . . . -71.66(18) ?
Cl1 Zr1 C4 C5 . . . . -176.38(14) ?
C19 Zr1 C4 C5 . . . . 48.18(16) ?
C3 Zr1 C4 C5 . . . . -113.3(2) ?
C2 Zr1 C4 C5 . . . . -76.30(16) ?
C1 Zr1 C4 C5 . . . . -36.36(14) ?
C31 Zr1 C4 C5 . . . . 75.67(15) ?
C30 Zr1 C4 C5 . . . . 103.94(15) ?
C29 Zr1 C4 C5 . . . . 101.64(16) ?
C28 Zr1 C4 C5 . . . . 57.65(18) ?
C6 Zr1 C4 C3 . . . . 41.64(19) ?
Cl1 Zr1 C4 C3 . . . . -63.08(14) ?
C19 Zr1 C4 C3 . . . . 161.48(14) ?
C5 Zr1 C4 C3 . . . . 113.3(2) ?
C2 Zr1 C4 C3 . . . . 37.00(15) ?
C1 Zr1 C4 C3 . . . . 76.95(16) ?
C31 Zr1 C4 C3 . . . . -171.02(15) ?
C30 Zr1 C4 C3 . . . . -142.76(14) ?
C29 Zr1 C4 C3 . . . . -145.06(14) ?
C28 Zr1 C4 C3 . . . . 170.95(13) ?
C2 C1 C5 C4 . . . . 0.6(3) ?
Zr1 C1 C5 C4 . . . . -65.13(15) ?
C2 C1 C5 Zr1 . . . . 65.75(16) ?
C3 C4 C5 C1 . . . . -1.2(2) ?
Zr1 C4 C5 C1 . . . . 66.76(16) ?
C3 C4 C5 Zr1 . . . . -68.00(15) ?
C6 Zr1 C5 C1 . . . . 14.76(17) ?
Cl1 Zr1 C5 C1 . . . . -110.94(14) ?
C4 Zr1 C5 C1 . . . . -115.5(2) ?
C19 Zr1 C5 C1 . . . . 111.70(15) ?
C3 Zr1 C5 C1 . . . . -77.23(16) ?
C2 Zr1 C5 C1 . . . . -36.53(15) ?
C31 Zr1 C5 C1 . . . . 145.06(16) ?
C30 Zr1 C5 C1 . . . . 160.57(14) ?
C29 Zr1 C5 C1 . . . . 136.00(14) ?
C28 Zr1 C5 C1 . . . . 105.00(15) ?
C6 Zr1 C5 C4 . . . . 130.21(14) ?
Cl1 Zr1 C5 C4 . . . . 4.51(17) ?
C19 Zr1 C5 C4 . . . . -132.85(15) ?
C3 Zr1 C5 C4 . . . . 38.22(14) ?
C2 Zr1 C5 C4 . . . . 78.92(15) ?
C1 Zr1 C5 C4 . . . . 115.5(2) ?
C31 Zr1 C5 C4 . . . . -99.48(15) ?
C30 Zr1 C5 C4 . . . . -83.98(15) ?
C29 Zr1 C5 C4 . . . . -108.55(14) ?
C28 Zr1 C5 C4 . . . . -139.55(13) ?
Cl1 Zr1 C6 C15 . . . . 162.55(13) ?
C4 Zr1 C6 C15 . . . . 58.99(18) ?
C19 Zr1 C6 C15 . . . . -62.03(15) ?
C3 Zr1 C6 C15 . . . . 81.28(15) ?
C5 Zr1 C6 C15 . . . . 23.42(16) ?
C2 Zr1 C6 C15 . . . . 62.80(15) ?
C1 Zr1 C6 C15 . . . . 31.18(14) ?
C31 Zr1 C6 C15 . . . . -75.65(16) ?
C30 Zr1 C6 C15 . . . . -115.76(14) ?
C29 Zr1 C6 C15 . . . . -116.09(14) ?
C28 Zr1 C6 C15 . . . . -87.23(14) ?
Cl1 Zr1 C6 C18 . . . . 44.97(15) ?
C4 Zr1 C6 C18 . . . . -58.59(19) ?
C19 Zr1 C6 C18 . . . . -179.61(15) ?
C3 Zr1 C6 C18 . . . . -36.31(16) ?
C5 Zr1 C6 C18 . . . . -94.16(16) ?
C2 Zr1 C6 C18 . . . . -54.78(16) ?
C1 Zr1 C6 C18 . . . . -86.40(16) ?
C31 Zr1 C6 C18 . . . . 166.76(13) ?
C30 Zr1 C6 C18 . . . . 126.66(14) ?
C29 Zr1 C6 C18 . . . . 126.33(15) ?
C28 Zr1 C6 C18 . . . . 155.19(16) ?
C15 C7 C8 C9 . . . . 0.5(3) ?
C7 C8 C9 C10 . . . . -0.3(3) ?
C8 C9 C10 C16 . . . . -0.3(3) ?
C17 C11 C12 C13 . . . . -0.3(3) ?
C11 C12 C13 C14 . . . . 1.6(3) ?
C12 C13 C14 C18 . . . . -0.5(3) ?
C8 C7 C15 C16 . . . . 0.0(3) ?
C8 C7 C15 C6 . . . . -175.5(2) ?
C18 C6 C15 C7 . . . . -178.3(2) ?
Zr1 C6 C15 C7 . . . . 57.3(3) ?
C18 C6 C15 C16 . . . . 5.9(2) ?
Zr1 C6 C15 C16 . . . . -118.47(15) ?
C9 C10 C16 C15 . . . . 0.8(3) ?
C9 C10 C16 C17 . . . . -179.7(2) ?
C7 C15 C16 C10 . . . . -0.6(3) ?
C6 C15 C16 C10 . . . . 175.82(18) ?
C7 C15 C16 C17 . . . . 179.76(18) ?
C6 C15 C16 C17 . . . . -3.8(2) ?
C12 C11 C17 C18 . . . . -2.1(3) ?
C12 C11 C17 C16 . . . . 176.5(2) ?
C10 C16 C17 C11 . . . . 1.6(4) ?
C15 C16 C17 C11 . . . . -178.8(2) ?
C10 C16 C17 C18 . . . . -179.6(2) ?
C15 C16 C17 C18 . . . . -0.1(2) ?
C13 C14 C18 C17 . . . . -1.9(3) ?
C13 C14 C18 C6 . . . . 178.66(19) ?
C11 C17 C18 C14 . . . . 3.2(3) ?
C16 C17 C18 C14 . . . . -175.69(18) ?
C11 C17 C18 C6 . . . . -177.20(18) ?
C16 C17 C18 C6 . . . . 3.9(2) ?
C15 C6 C18 C14 . . . . 173.6(2) ?
Zr1 C6 C18 C14 . . . . -64.1(3) ?
C15 C6 C18 C17 . . . . -5.9(2) ?
Zr1 C6 C18 C17 . . . . 116.40(16) ?
C6 Zr1 C19 C31 . . . . -160.89(12) ?
Cl1 Zr1 C19 C31 . . . . -51.17(14) ?
C4 Zr1 C19 C31 . . . . 57.76(13) ?
C3 Zr1 C19 C31 . . . . 71.70(16) ?
C5 Zr1 C19 C31 . . . . 81.77(13) ?
C2 Zr1 C19 C31 . . . . 113.11(13) ?
C1 Zr1 C19 C31 . . . . 111.30(13) ?
C30 Zr1 C19 C31 . . . . -35.67(11) ?
C29 Zr1 C19 C31 . . . . -75.61(13) ?
C28 Zr1 C19 C31 . . . . -109.75(18) ?
C6 Zr1 C19 C28 . . . . -51.14(13) ?
Cl1 Zr1 C19 C28 . . . . 58.58(14) ?
C4 Zr1 C19 C28 . . . . 167.51(12) ?
C3 Zr1 C19 C28 . . . . -178.54(13) ?
C5 Zr1 C19 C28 . . . . -168.48(14) ?
C2 Zr1 C19 C28 . . . . -137.14(12) ?
C1 Zr1 C19 C28 . . . . -138.95(13) ?
C31 Zr1 C19 C28 . . . . 109.75(18) ?
C30 Zr1 C19 C28 . . . . 74.09(13) ?
C29 Zr1 C19 C28 . . . . 34.14(11) ?
C28 C20 C21 C22 . . . . 0.7(3) ?
C20 C21 C22 C23 . . . . -2.9(3) ?
C21 C22 C23 C29 . . . . 0.6(3) ?
C30 C24 C25 C26 . . . . 1.3(3) ?
C24 C25 C26 C27 . . . . 0.7(3) ?
C25 C26 C27 C31 . . . . -1.8(3) ?
C21 C20 C28 C29 . . . . 3.5(3) ?
C21 C20 C28 C19 . . . . -178.2(2) ?
C21 C20 C28 Zr1 . . . . -86.5(2) ?
C31 C19 C28 C20 . . . . -167.0(2) ?
Zr1 C19 C28 C20 . . . . 119.6(2) ?
C31 C19 C28 C29 . . . . 11.5(2) ?
Zr1 C19 C28 C29 . . . . -61.97(14) ?
C31 C19 C28 Zr1 . . . . 73.46(13) ?
C6 Zr1 C28 C20 . . . . 1.41(19) ?
Cl1 Zr1 C28 C20 . . . . 95.19(19) ?
C4 Zr1 C28 C20 . . . . -144.70(18) ?
C19 Zr1 C28 C20 . . . . -127.4(3) ?
C3 Zr1 C28 C20 . . . . -122.8(3) ?
C5 Zr1 C28 C20 . . . . -115.01(19) ?
C2 Zr1 C28 C20 . . . . -56.2(2) ?
C1 Zr1 C28 C20 . . . . -79.9(2) ?
C31 Zr1 C28 C20 . . . . -167.6(2) ?
C30 Zr1 C28 C20 . . . . 151.6(2) ?
C29 Zr1 C28 C20 . . . . 113.6(2) ?
C6 Zr1 C28 C29 . . . . -112.19(12) ?
Cl1 Zr1 C28 C29 . . . . -18.41(12) ?
C4 Zr1 C28 C29 . . . . 101.70(14) ?
C19 Zr1 C28 C29 . . . . 119.00(18) ?
C3 Zr1 C28 C29 . . . . 123.5(3) ?
C5 Zr1 C28 C29 . . . . 131.39(13) ?
C2 Zr1 C28 C29 . . . . -169.84(13) ?
C1 Zr1 C28 C29 . . . . 166.51(12) ?
C31 Zr1 C28 C29 . . . . 78.83(13) ?
C30 Zr1 C28 C29 . . . . 38.00(11) ?
C6 Zr1 C28 C19 . . . . 128.81(14) ?
Cl1 Zr1 C28 C19 . . . . -137.42(12) ?
C4 Zr1 C28 C19 . . . . -17.31(17) ?
C3 Zr1 C28 C19 . . . . 4.5(4) ?
C5 Zr1 C28 C19 . . . . 12.39(15) ?
C2 Zr1 C28 C19 . . . . 71.16(17) ?
C1 Zr1 C28 C19 . . . . 47.51(15) ?
C31 Zr1 C28 C19 . . . . -40.18(12) ?
C30 Zr1 C28 C19 . . . . -81.01(13) ?
C29 Zr1 C28 C19 . . . . -119.00(18) ?
C22 C23 C29 C28 . . . . 3.6(3) ?
C22 C23 C29 C30 . . . . -170.9(2) ?
C22 C23 C29 Zr1 . . . . 94.3(2) ?
C20 C28 C29 C23 . . . . -5.7(3) ?
C19 C28 C29 C23 . . . . 175.60(18) ?
Zr1 C28 C29 C23 . . . . 117.56(18) ?
C20 C28 C29 C30 . . . . 170.04(17) ?
C19 C28 C29 C30 . . . . -8.7(2) ?
Zr1 C28 C29 C30 . . . . -66.71(13) ?
C20 C28 C29 Zr1 . . . . -123.25(17) ?
C19 C28 C29 Zr1 . . . . 58.04(14) ?
C6 Zr1 C29 C23 . . . . -51.57(17) ?
Cl1 Zr1 C29 C23 . . . . 45.42(16) ?
C4 Zr1 C29 C23 . . . . 133.18(17) ?
C19 Zr1 C29 C23 . . . . -152.6(2) ?
C3 Zr1 C29 C23 . . . . 88.4(2) ?
C5 Zr1 C29 C23 . . . . 177.32(16) ?
C1 Zr1 C29 C23 . . . . -139.79(18) ?
C31 Zr1 C29 C23 . . . . 166.2(2) ?
C30 Zr1 C29 C23 . . . . 128.9(2) ?
C28 Zr1 C29 C23 . . . . -117.2(2) ?
C6 Zr1 C29 C28 . . . . 65.66(12) ?
Cl1 Zr1 C29 C28 . . . . 162.65(12) ?
C4 Zr1 C29 C28 . . . . -109.60(14) ?
C19 Zr1 C29 C28 . . . . -35.39(12) ?
C3 Zr1 C29 C28 . . . . -154.35(15) ?
C5 Zr1 C29 C28 . . . . -65.46(15) ?
C1 Zr1 C29 C28 . . . . -22.6(2) ?
C31 Zr1 C29 C28 . . . . -76.56(13) ?
C30 Zr1 C29 C28 . . . . -113.83(17) ?
C6 Zr1 C29 C30 . . . . 179.49(12) ?
Cl1 Zr1 C29 C30 . . . . -83.52(11) ?
C4 Zr1 C29 C30 . . . . 4.24(16) ?
C19 Zr1 C29 C30 . . . . 78.44(13) ?
C3 Zr1 C29 C30 . . . . -40.5(2) ?
C5 Zr1 C29 C30 . . . . 48.38(16) ?
C1 Zr1 C29 C30 . . . . 91.27(18) ?
C31 Zr1 C29 C30 . . . . 37.27(12) ?
C28 Zr1 C29 C30 . . . . 113.83(17) ?
C25 C24 C30 C31 . . . . -2.1(3) ?
C25 C24 C30 C29 . . . . 171.7(2) ?
C25 C24 C30 Zr1 . . . . -90.0(2) ?
C23 C29 C30 C24 . . . . 3.1(4) ?
C28 C29 C30 C24 . . . . -171.9(2) ?
Zr1 C29 C30 C24 . . . . 119.9(2) ?
C23 C29 C30 C31 . . . . 177.6(2) ?
C28 C29 C30 C31 . . . . 2.5(2) ?
Zr1 C29 C30 C31 . . . . -65.62(14) ?
C23 C29 C30 Zr1 . . . . -116.8(2) ?
C28 C29 C30 Zr1 . . . . 68.11(13) ?
C6 Zr1 C30 C24 . . . . -130.72(17) ?
Cl1 Zr1 C30 C24 . . . . -39.38(16) ?
C4 Zr1 C30 C24 . . . . 53.06(18) ?
C19 Zr1 C30 C24 . . . . 152.2(2) ?
C3 Zr1 C30 C24 . . . . 29.3(2) ?
C5 Zr1 C30 C24 . . . . 86.14(18) ?
C2 Zr1 C30 C24 . . . . 52.6(3) ?
C1 Zr1 C30 C24 . . . . 100.80(19) ?
C31 Zr1 C30 C24 . . . . 115.6(2) ?
C29 Zr1 C30 C24 . . . . -130.1(2) ?
C28 Zr1 C30 C24 . . . . -167.1(2) ?
C6 Zr1 C30 C31 . . . . 113.67(12) ?
Cl1 Zr1 C30 C31 . . . . -155.00(12) ?
C4 Zr1 C30 C31 . . . . -62.55(13) ?
C19 Zr1 C30 C31 . . . . 36.62(12) ?
C3 Zr1 C30 C31 . . . . -86.36(14) ?
C5 Zr1 C30 C31 . . . . -29.47(14) ?
C2 Zr1 C30 C31 . . . . -63.0(2) ?
C1 Zr1 C30 C31 . . . . -14.81(17) ?
C29 Zr1 C30 C31 . . . . 114.28(17) ?
C28 Zr1 C30 C31 . . . . 77.33(13) ?
C6 Zr1 C30 C29 . . . . -0.61(15) ?
Cl1 Zr1 C30 C29 . . . . 90.72(11) ?
C4 Zr1 C30 C29 . . . . -176.83(12) ?
C19 Zr1 C30 C29 . . . . -77.66(13) ?
C3 Zr1 C30 C29 . . . . 159.36(12) ?
C5 Zr1 C30 C29 . . . . -143.75(12) ?
C2 Zr1 C30 C29 . . . . -177.28(18) ?
C1 Zr1 C30 C29 . . . . -129.09(13) ?
C31 Zr1 C30 C29 . . . . -114.28(17) ?
C28 Zr1 C30 C29 . . . . -36.95(11) ?
C26 C27 C31 C30 . . . . 0.9(3) ?
C26 C27 C31 C19 . . . . -177.6(2) ?
C26 C27 C31 Zr1 . . . . 91.2(2) ?
C24 C30 C31 C27 . . . . 1.0(3) ?
C29 C30 C31 C27 . . . . -174.14(17) ?
Zr1 C30 C31 C27 . . . . 118.90(18) ?
C24 C30 C31 C19 . . . . 179.87(18) ?
C29 C30 C31 C19 . . . . 4.7(2) ?
Zr1 C30 C31 C19 . . . . -62.27(14) ?
C24 C30 C31 Zr1 . . . . -117.86(18) ?
C29 C30 C31 Zr1 . . . . 66.96(13) ?
C28 C19 C31 C27 . . . . 168.7(2) ?
Zr1 C19 C31 C27 . . . . -115.6(2) ?
C28 C19 C31 C30 . . . . -9.9(2) ?
Zr1 C19 C31 C30 . . . . 65.83(14) ?
C28 C19 C31 Zr1 . . . . -75.78(13) ?
C6 Zr1 C31 C27 . . . . 153.34(17) ?
Cl1 Zr1 C31 C27 . . . . -89.24(18) ?
C4 Zr1 C31 C27 . . . . 3.73(19) ?
C19 Zr1 C31 C27 . . . . 128.1(2) ?
C3 Zr1 C31 C27 . . . . -1.8(2) ?
C5 Zr1 C31 C27 . . . . 36.02(19) ?
C2 Zr1 C31 C27 . . . . 34.3(2) ?
C1 Zr1 C31 C27 . . . . 54.3(2) ?
C30 Zr1 C31 C27 . . . . -115.1(2) ?
C29 Zr1 C31 C27 . . . . -152.6(2) ?
C28 Zr1 C31 C27 . . . . 167.7(2) ?
C6 Zr1 C31 C30 . . . . -91.52(14) ?
Cl1 Zr1 C31 C30 . . . . 25.90(12) ?
C4 Zr1 C31 C30 . . . . 118.88(13) ?
C19 Zr1 C31 C30 . . . . -116.76(17) ?
C3 Zr1 C31 C30 . . . . 113.38(13) ?
C5 Zr1 C31 C30 . . . . 151.16(13) ?
C2 Zr1 C31 C30 . . . . 149.45(13) ?
C1 Zr1 C31 C30 . . . . 169.41(12) ?
C29 Zr1 C31 C30 . . . . -37.43(11) ?
C28 Zr1 C31 C30 . . . . -77.13(13) ?
C6 Zr1 C31 C19 . . . . 25.23(16) ?
Cl1 Zr1 C31 C19 . . . . 142.66(11) ?
C4 Zr1 C31 C19 . . . . -124.37(13) ?
C3 Zr1 C31 C19 . . . . -129.86(13) ?
C5 Zr1 C31 C19 . . . . -92.08(13) ?
C2 Zr1 C31 C19 . . . . -93.79(15) ?
C1 Zr1 C31 C19 . . . . -73.83(13) ?
C30 Zr1 C31 C19 . . . . 116.76(17) ?
C29 Zr1 C31 C19 . . . . 79.33(13) ?
C28 Zr1 C31 C19 . . . . 39.63(12) ?
C37 C32 C33 C34 . . . . 0.3(3) ?
C38 C32 C33 C34 . . . . -179.0(2) ?
C32 C33 C34 C35 . . . . -1.0(4) ?
C33 C34 C35 C36 . . . . 1.3(4) ?
C34 C35 C36 C37 . . . . -1.0(4) ?
C35 C36 C37 C32 . . . . 0.3(4) ?
C33 C32 C37 C36 . . . . 0.1(3) ?
C38 C32 C37 C36 . . . . 179.4(2) ?
